data_7202557
loop_
_publ_author_name
'Christer B. Aaker\"oy'
'Izhar Hussain'
'Safiyyah Forbes'
'John Desper'

_publ_section_title
;
 Exploring the hydrogen-bond preference of N?H moieties in co-crystals
 assembled via O?H(acid)?N(py) intermolecular interactions
;
_journal_issue 1
_journal_name_full CrystEngComm
_journal_page_first 46
_journal_paper_doi 10.1039/b614984g
_journal_volume 9
_journal_year 2007
_chemical_formula_moiety
;
(C8 H6 O4) (C8 H10 N2 O)2
;
_chemical_formula_sum 'C24 H26 N4 O6'
_chemical_formula_weight 466.49
_chemical_name_common '(4-(aminomethyl)pyridine acetate)2, isophthalic acid'
_chemical_name_systematic
;
[4-(aminomethyl)pyridine acetate]2, isophthalic acid
;
_space_group_IT_number 43
_symmetry_cell_setting orthorhombic
_symmetry_space_group_name_Hall 'F 2 -2d'
_symmetry_space_group_name_H-M 'F d d 2'
_atom_sites_solution_hydrogens geom
_atom_sites_solution_primary direct
_atom_sites_solution_secondary difmap
_audit_creation_method SHELXL-97
_cell_angle_alpha 90.00
_cell_angle_beta 90.00
_cell_angle_gamma 90.00
_cell_formula_units_Z 16
_cell_length_a 34.784(6)
_cell_length_b 57.476(12)
_cell_length_c 4.7674(9)
_cell_measurement_reflns_used 1847
_cell_measurement_temperature 153(2)
_cell_measurement_theta_max 20.35
_cell_measurement_theta_min 2.35
_cell_volume 9531(3)
_computing_cell_refinement 'Bruker XSCANS'
_computing_data_collection 'Bruker XSCANS'
_computing_data_reduction 'Bruker SHELXTL'
_computing_molecular_graphics 'Bruker SHELXTL'
_computing_publication_material 'Bruker SHELXTL'
_computing_structure_refinement 'SHELXL-97 (Sheldrick, 1997)'
_computing_structure_solution 'SHELXS-97 (Sheldrick, 1990)'
_diffrn_ambient_temperature 153(2)
_diffrn_measured_fraction_theta_full 0.952
_diffrn_measured_fraction_theta_max 0.952
_diffrn_measurement_device_type 'CCD area detector'
_diffrn_measurement_method 'phi and omega scans'
_diffrn_radiation_monochromator graphite
_diffrn_radiation_source 'fine-focus sealed tube'
_diffrn_radiation_type MoK\a
_diffrn_radiation_wavelength 0.71073
_diffrn_reflns_av_R_equivalents 0.2638
_diffrn_reflns_av_sigmaI/netI 0.1727
_diffrn_reflns_limit_h_max 43
_diffrn_reflns_limit_h_min -45
_diffrn_reflns_limit_k_max 74
_diffrn_reflns_limit_k_min -72
_diffrn_reflns_limit_l_max 6
_diffrn_reflns_limit_l_min -6
_diffrn_reflns_number 16779
_diffrn_reflns_theta_full 28.43
_diffrn_reflns_theta_max 28.43
_diffrn_reflns_theta_min 1.37
_exptl_absorpt_coefficient_mu 0.095
_exptl_absorpt_correction_type none
_exptl_crystal_colour colorless
_exptl_crystal_density_diffrn 1.300
_exptl_crystal_density_method 'not measured'
_exptl_crystal_description prism
_exptl_crystal_F_000 3936
_exptl_crystal_size_max 0.40
_exptl_crystal_size_mid 0.10
_exptl_crystal_size_min 0.10
_refine_diff_density_max 0.280
_refine_diff_density_min -0.314
_refine_diff_density_rms 0.076
_refine_ls_extinction_coef 0.0036(3)
_refine_ls_extinction_expression Fc^*^=kFc[1+0.001xFc^2^\l^3^/sin(2\q)]^-1/4^
_refine_ls_extinction_method SHELXL
_refine_ls_goodness_of_fit_ref 0.824
_refine_ls_hydrogen_treatment constr
_refine_ls_matrix_type full
_refine_ls_number_parameters 311
_refine_ls_number_reflns 3203
_refine_ls_number_restraints 3
_refine_ls_restrained_S_all 0.823
_refine_ls_R_factor_all 0.1642
_refine_ls_R_factor_gt 0.0699
_refine_ls_shift/su_max 0.000
_refine_ls_shift/su_mean 0.000
_refine_ls_structure_factor_coef Fsqd
_refine_ls_weighting_details 'calc w=1/[\s^2^(Fo^2^)+(0.0900P)^2^+0.0000P] where P=(Fo^2^+2Fc^2^)/3'
_refine_ls_weighting_scheme calc
_refine_ls_wR_factor_gt 0.1559
_refine_ls_wR_factor_ref 0.1904
_reflns_number_gt 1325
_reflns_number_total 3203
_reflns_threshold_expression >2sigma(I)
_cod_data_source_file b614984g.txt
_cod_data_source_block 5
_cod_depositor_comments
;
The following automatic conversions were performed:
'_symmetry_cell_setting' value 'Orthorhombic' changed to 'orthorhombic'
according to '/home/saulius/struct/CIF-dictionaries/cif_core.dic'
dictionary named 'cif_core.dic' version 2.4.1 from 2010-06-29.

Automatic conversion script
Id: cif_fix_enum 1527 2010-12-29 10:47:43Z saulius 
;
_cod_original_sg_symbol_H-M Fdd2
_cod_database_code 7202557

loop_
_symmetry_equiv_pos_as_xyz
'x, y, z'
'-x, -y, z'
'x+1/4, -y+1/4, z+1/4'
'-x+1/4, y+1/4, z+1/4'
'x, y+1/2, z+1/2'
'-x, -y+1/2, z+1/2'
'x+1/4, -y+3/4, z+3/4'
'-x+1/4, y+3/4, z+3/4'
'x+1/2, y, z+1/2'
'-x+1/2, -y, z+1/2'
'x+3/4, -y+1/4, z+3/4'
'-x+3/4, y+1/4, z+3/4'
'x+1/2, y+1/2, z'
'-x+1/2, -y+1/2, z'
'x+3/4, -y+3/4, z+1/4'
'-x+3/4, y+3/4, z+1/4'

loop_
_atom_site_label
_atom_site_type_symbol
_atom_site_fract_x
_atom_site_fract_y
_atom_site_fract_z
_atom_site_U_iso_or_equiv
_atom_site_adp_type
_atom_site_occupancy
_atom_site_symmetry_multiplicity
_atom_site_calc_flag
_atom_site_refinement_flags
_atom_site_disorder_assembly
_atom_site_disorder_group
N11 N 0.09069(12) 0.37347(8) 0.1194(12) 0.0620(14) Uani 1 1 d . . .
C12 C 0.1208(2) 0.37063(11) -0.030(2) 0.117(4) Uani 1 1 d . . .
H12 H 0.1345 0.3841 -0.0894 0.140 Uiso 1 1 calc R . .
C13 C 0.1348(2) 0.34884(11) -0.111(2) 0.121(4) Uani 1 1 d . . .
H13 H 0.1568 0.3479 -0.2292 0.145 Uiso 1 1 calc R . .
C14 C 0.11797(14) 0.32976(9) -0.0271(12) 0.0494(13) Uani 1 1 d . . .
C15 C 0.0859(2) 0.33235(11) 0.1301(17) 0.086(2) Uani 1 1 d . . .
H15 H 0.0723 0.3191 0.1953 0.103 Uiso 1 1 calc R . .
C16 C 0.0734(2) 0.35416(11) 0.1940(19) 0.092(3) Uani 1 1 d . . .
H16 H 0.0504 0.3555 0.3003 0.111 Uiso 1 1 calc R . .
C17 C 0.13109(16) 0.30526(9) -0.1048(14) 0.0653(16) Uani 1 1 d . . .
H17A H 0.1269 0.2949 0.0588 0.078 Uiso 1 1 calc R . .
H17B H 0.1147 0.2995 -0.2594 0.078 Uiso 1 1 calc R . .
N17 N 0.17044(11) 0.30341(8) -0.1893(9) 0.0535(12) Uani 1 1 d . A .
H17 H 0.1760 0.3041 -0.3692 0.064 Uiso 1 1 calc R . .
C18 C 0.19859(17) 0.30073(11) -0.0067(13) 0.0625(16) Uani 1 1 d D . .
O18 O 0.19212(14) 0.30192(10) 0.2536(9) 0.0928(16) Uani 1 1 d . A .
C19A C 0.2361(4) 0.2927(6) -0.121(4) 0.055(2) Uiso 0.52(7) 1 d PD A 1
H19A H 0.2432 0.2779 -0.0344 0.083 Uiso 0.52(7) 1 calc PR A 1
H19B H 0.2560 0.3044 -0.0796 0.083 Uiso 0.52(7) 1 calc PR A 1
H19C H 0.2340 0.2907 -0.3246 0.083 Uiso 0.52(7) 1 calc PR A 1
C19B C 0.2394(4) 0.3000(7) -0.101(4) 0.055(2) Uiso 0.48(7) 1 d PD A 2
H19D H 0.2528 0.3139 -0.0349 0.083 Uiso 0.48(7) 1 calc PR A 2
H19E H 0.2402 0.2994 -0.3066 0.083 Uiso 0.48(7) 1 calc PR A 2
H19F H 0.2518 0.2861 -0.0246 0.083 Uiso 0.48(7) 1 calc PR A 2
N21 N 0.23772(14) 0.53130(9) 0.1902(14) 0.0687(15) Uani 1 1 d . . .
C22 C 0.2287(2) 0.54633(12) -0.004(3) 0.104(3) Uani 1 1 d . . .
H22 H 0.2066 0.5434 -0.1162 0.125 Uiso 1 1 calc R . .
C23 C 0.25000(18) 0.56639(13) -0.056(2) 0.111(4) Uani 1 1 d . . .
H23 H 0.2420 0.5771 -0.1956 0.133 Uiso 1 1 calc R . .
C24 C 0.28261(14) 0.57045(9) 0.0986(14) 0.0542(14) Uani 1 1 d . . .
C25 C 0.29279(19) 0.55406(12) 0.2782(19) 0.088(2) Uani 1 1 d . . .
H25 H 0.3162 0.5556 0.3795 0.106 Uiso 1 1 calc R . .
C26 C 0.2699(2) 0.53481(14) 0.320(2) 0.110(3) Uani 1 1 d . . .
H26 H 0.2782 0.5235 0.4522 0.132 Uiso 1 1 calc R . .
C27 C 0.30680(15) 0.59183(10) 0.0466(15) 0.0627(16) Uani 1 1 d . . .
H27A H 0.3304 0.5909 0.1623 0.075 Uiso 1 1 calc R . .
H27B H 0.3147 0.5921 -0.1529 0.075 Uiso 1 1 calc R . .
N27 N 0.28657(11) 0.61316(7) 0.1121(10) 0.0467(11) Uani 1 1 d . . .
H27 H 0.2849 0.6174 0.2891 0.056 Uiso 1 1 calc R . .
C28 C 0.27057(17) 0.62650(11) -0.0782(11) 0.0551(14) Uani 1 1 d . . .
O28 O 0.27120(15) 0.62116(9) -0.3325(9) 0.0943(16) Uani 1 1 d . . .
C29 C 0.25157(18) 0.64779(10) 0.0177(15) 0.0719(17) Uani 1 1 d . . .
H29A H 0.2260 0.6489 -0.0674 0.108 Uiso 1 1 calc R . .
H29B H 0.2669 0.6613 -0.0378 0.108 Uiso 1 1 calc R . .
H29C H 0.2491 0.6474 0.2224 0.108 Uiso 1 1 calc R . .
C31 C 0.10156(13) 0.45156(9) 0.4213(12) 0.0486(14) Uani 1 1 d . . .
C37 C 0.10274(14) 0.42948(9) 0.2609(13) 0.0474(13) Uani 1 1 d . . .
O31 O 0.07453(9) 0.41500(6) 0.3201(10) 0.0656(12) Uani 1 1 d . . .
H31 H 0.0793 0.4019 0.2503 0.079 Uiso 1 1 calc R . .
O32 O 0.12819(10) 0.42468(6) 0.0975(10) 0.0603(10) Uani 1 1 d . . .
C32 C 0.13043(14) 0.46742(9) 0.3750(13) 0.0542(14) Uani 1 1 d . . .
H32 H 0.1499 0.4641 0.2413 0.065 Uiso 1 1 calc R . .
C33 C 0.13129(15) 0.48839(8) 0.5233(12) 0.0510(14) Uani 1 1 d . . .
C38 C 0.16283(15) 0.50586(10) 0.4830(14) 0.0569(16) Uani 1 1 d . . .
O33 O 0.18831(11) 0.49903(7) 0.3000(13) 0.0860(16) Uani 1 1 d . . .
H33 H 0.2062 0.5088 0.2918 0.103 Uiso 1 1 calc R . .
O34 O 0.16420(11) 0.52377(7) 0.6064(10) 0.0687(12) Uani 1 1 d . . .
C34 C 0.10241(16) 0.49342(10) 0.7080(13) 0.0610(16) Uani 1 1 d . . .
H34 H 0.1022 0.5079 0.8042 0.073 Uiso 1 1 calc R . .
C35 C 0.0732(2) 0.47717(11) 0.7550(16) 0.0763(19) Uani 1 1 d . . .
H35 H 0.0535 0.4805 0.8871 0.092 Uiso 1 1 calc R . .
C36 C 0.07280(16) 0.45660(10) 0.6120(14) 0.0592(15) Uani 1 1 d . . .
H36 H 0.0527 0.4457 0.6436 0.071 Uiso 1 1 calc R . .

loop_
_atom_site_aniso_label
_atom_site_aniso_U_11
_atom_site_aniso_U_22
_atom_site_aniso_U_33
_atom_site_aniso_U_23
_atom_site_aniso_U_13
_atom_site_aniso_U_12
N11 0.047(2) 0.064(3) 0.075(3) -0.002(3) 0.017(3) -0.007(2)
C12 0.116(6) 0.064(4) 0.170(9) -0.022(5) 0.096(7) -0.030(4)
C13 0.126(6) 0.068(4) 0.170(9) -0.035(5) 0.117(7) -0.026(4)
C14 0.046(3) 0.058(3) 0.044(3) -0.011(3) 0.009(3) -0.007(3)
C15 0.107(5) 0.060(4) 0.092(5) 0.005(4) 0.070(5) 0.005(4)
C16 0.100(5) 0.052(4) 0.124(7) -0.002(4) 0.077(5) 0.004(3)
C17 0.064(3) 0.072(4) 0.059(4) -0.023(3) 0.011(3) -0.003(3)
N17 0.053(3) 0.078(3) 0.029(2) -0.008(2) 0.009(2) 0.009(2)
C18 0.070(4) 0.088(4) 0.030(3) 0.003(3) 0.009(3) -0.010(3)
O18 0.110(4) 0.142(4) 0.026(2) 0.000(2) 0.009(2) -0.028(3)
N21 0.058(3) 0.055(3) 0.093(4) -0.021(3) 0.007(3) -0.009(3)
C22 0.067(4) 0.083(5) 0.161(9) 0.004(6) -0.040(6) -0.024(4)
C23 0.069(4) 0.095(5) 0.169(11) 0.032(6) -0.048(6) -0.036(4)
C24 0.044(3) 0.057(3) 0.062(4) -0.021(3) 0.006(3) -0.013(3)
C25 0.085(4) 0.092(5) 0.087(5) 0.021(5) -0.030(5) -0.044(4)
C26 0.109(6) 0.110(6) 0.110(7) 0.039(6) -0.046(6) -0.058(5)
C27 0.054(3) 0.072(4) 0.062(4) -0.012(3) 0.007(3) -0.013(3)
N27 0.057(2) 0.048(2) 0.035(2) -0.008(2) 0.003(2) -0.008(2)
C28 0.067(3) 0.070(4) 0.029(3) -0.003(3) 0.001(3) -0.013(3)
O28 0.120(4) 0.135(4) 0.028(2) -0.012(3) 0.000(3) -0.013(3)
C29 0.084(4) 0.083(4) 0.048(3) 0.014(4) -0.003(4) 0.001(4)
C31 0.036(3) 0.057(3) 0.053(3) 0.009(3) -0.009(3) -0.003(2)
C37 0.036(3) 0.048(3) 0.059(3) 0.003(3) -0.003(3) -0.002(2)
O31 0.050(2) 0.055(2) 0.092(3) -0.011(2) 0.013(2) -0.0134(17)
O32 0.0459(19) 0.054(2) 0.081(3) -0.009(2) 0.015(2) -0.0079(17)
C32 0.045(3) 0.059(3) 0.059(4) 0.006(3) -0.007(3) -0.003(3)
C33 0.050(3) 0.048(3) 0.055(3) 0.006(3) -0.017(3) -0.002(3)
C38 0.045(3) 0.056(4) 0.070(4) 0.009(3) -0.017(3) 0.002(3)
O33 0.065(2) 0.069(3) 0.125(5) -0.025(3) 0.020(3) -0.027(2)
O34 0.078(3) 0.052(2) 0.077(3) -0.006(2) -0.014(3) -0.014(2)
C34 0.072(4) 0.055(3) 0.055(4) -0.001(3) 0.001(3) -0.008(3)
C35 0.092(5) 0.063(4) 0.074(4) -0.011(4) 0.024(4) -0.016(3)
C36 0.058(3) 0.066(4) 0.053(3) 0.003(3) 0.005(3) -0.008(3)

loop_
_atom_type_symbol
_atom_type_description
_atom_type_scat_dispersion_real
_atom_type_scat_dispersion_imag
_atom_type_scat_source
C C 0.0033 0.0016 'International Tables Vol C Tables 4.2.6.8 and 6.1.1.4'
H H 0.0000 0.0000 'International Tables Vol C Tables 4.2.6.8 and 6.1.1.4'
N N 0.0061 0.0033 'International Tables Vol C Tables 4.2.6.8 and 6.1.1.4'
O O 0.0106 0.0060 'International Tables Vol C Tables 4.2.6.8 and 6.1.1.4'

loop_
_geom_angle_atom_site_label_1
_geom_angle_atom_site_label_2
_geom_angle_atom_site_label_3
_geom_angle
_geom_angle_site_symmetry_1
_geom_angle_site_symmetry_3
_geom_angle_publ_flag
C12 N11 C16 114.8(6) . . ?
N11 C12 C13 123.7(6) . . ?
N11 C12 H12 118.2 . . ?
C13 C12 H12 118.2 . . ?
C14 C13 C12 120.7(6) . . ?
C14 C13 H13 119.6 . . ?
C12 C13 H13 119.6 . . ?
C13 C14 C15 116.6(6) . . ?
C13 C14 C17 124.5(5) . . ?
C15 C14 C17 118.9(5) . . ?
C14 C15 C16 119.4(6) . . ?
C14 C15 H15 120.3 . . ?
C16 C15 H15 120.3 . . ?
N11 C16 C15 124.7(6) . . ?
N11 C16 H16 117.6 . . ?
C15 C16 H16 117.6 . . ?
N17 C17 C14 115.0(4) . . ?
N17 C17 H17A 108.5 . . ?
C14 C17 H17A 108.5 . . ?
N17 C17 H17B 108.5 . . ?
C14 C17 H17B 108.5 . . ?
H17A C17 H17B 107.5 . . ?
C18 N17 C17 122.2(5) . . ?
C18 N17 H17 118.9 . . ?
C17 N17 H17 118.9 . . ?
O18 C18 N17 120.6(6) . . ?
O18 C18 C19A 122.2(9) . . ?
N17 C18 C19A 116.5(9) . . ?
O18 C18 C19B 118.0(10) . . ?
N17 C18 C19B 120.7(9) . . ?
C18 C19A H19A 109.5 . . ?
C18 C19A H19B 109.5 . . ?
C18 C19A H19C 109.5 . . ?
C18 C19B H19D 109.5 . . ?
C18 C19B H19E 109.5 . . ?
H19D C19B H19E 109.5 . . ?
C18 C19B H19F 109.5 . . ?
H19D C19B H19F 109.5 . . ?
H19E C19B H19F 109.5 . . ?
C26 N21 C22 116.4(6) . . ?
N21 C22 C23 123.1(7) . . ?
N21 C22 H22 118.5 . . ?
C23 C22 H22 118.5 . . ?
C24 C23 C22 119.1(8) . . ?
C24 C23 H23 120.4 . . ?
C22 C23 H23 120.4 . . ?
C25 C24 C23 116.6(6) . . ?
C25 C24 C27 122.5(5) . . ?
C23 C24 C27 120.7(6) . . ?
C24 C25 C26 120.8(7) . . ?
C24 C25 H25 119.6 . . ?
C26 C25 H25 119.6 . . ?
N21 C26 C25 123.6(8) . . ?
N21 C26 H26 118.2 . . ?
C25 C26 H26 118.2 . . ?
N27 C27 C24 112.5(4) . . ?
N27 C27 H27A 109.1 . . ?
C24 C27 H27A 109.1 . . ?
N27 C27 H27B 109.1 . . ?
C24 C27 H27B 109.1 . . ?
H27A C27 H27B 107.8 . . ?
C28 N27 C27 123.5(5) . . ?
C28 N27 H27 118.2 . . ?
C27 N27 H27 118.2 . . ?
O28 C28 N27 121.3(6) . . ?
O28 C28 C29 121.0(6) . . ?
N27 C28 C29 117.7(5) . . ?
C28 C29 H29A 109.5 . . ?
C28 C29 H29B 109.5 . . ?
H29A C29 H29B 109.5 . . ?
C28 C29 H29C 109.5 . . ?
H29A C29 H29C 109.5 . . ?
H29B C29 H29C 109.5 . . ?
C32 C31 C36 119.7(5) . . ?
C32 C31 C37 117.7(5) . . ?
C36 C31 C37 122.6(5) . . ?
O32 C37 O31 122.6(5) . . ?
O32 C37 C31 123.2(4) . . ?
O31 C37 C31 114.2(5) . . ?
C37 O31 H31 109.5 . . ?
C31 C32 C33 120.4(6) . . ?
C31 C32 H32 119.8 . . ?
C33 C32 H32 119.8 . . ?
C34 C33 C32 119.5(5) . . ?
C34 C33 C38 118.6(5) . . ?
C32 C33 C38 121.9(6) . . ?
O34 C38 O33 124.4(5) . . ?
O34 C38 C33 123.1(6) . . ?
O33 C38 C33 112.4(6) . . ?
C38 O33 H33 109.5 . . ?
C33 C34 C35 119.8(6) . . ?
C33 C34 H34 120.1 . . ?
C35 C34 H34 120.1 . . ?
C36 C35 C34 120.3(6) . . ?
C36 C35 H35 119.8 . . ?
C34 C35 H35 119.8 . . ?
C35 C36 C31 120.2(5) . . ?
C35 C36 H36 119.9 . . ?
C31 C36 H36 119.9 . . ?

loop_
_geom_bond_atom_site_label_1
_geom_bond_atom_site_label_2
_geom_bond_distance
_geom_bond_site_symmetry_2
_geom_bond_publ_flag
N11 C12 1.278(8) . ?
N11 C16 1.312(8) . ?
C12 C13 1.398(9) . ?
C12 H12 0.9500 . ?
C13 C14 1.306(8) . ?
C13 H13 0.9500 . ?
C14 C15 1.351(7) . ?
C14 C17 1.526(7) . ?
C15 C16 1.362(8) . ?
C15 H15 0.9500 . ?
C16 H16 0.9500 . ?
C17 N17 1.431(6) . ?
C17 H17A 0.9900 . ?
C17 H17B 0.9900 . ?
N17 C18 1.320(7) . ?
N17 H17 0.8800 . ?
C18 O18 1.263(8) . ?
C18 C19A 1.488(12) . ?
C18 C19B 1.488(13) . ?
C19A H19A 0.9800 . ?
C19A H19B 0.9800 . ?
C19A H19C 0.9800 . ?
C19B H19D 0.9800 . ?
C19B H19E 0.9800 . ?
C19B H19F 0.9800 . ?
N21 C26 1.296(9) . ?
N21 C22 1.306(11) . ?
C22 C23 1.391(9) . ?
C22 H22 0.9500 . ?
C23 C24 1.372(9) . ?
C23 H23 0.9500 . ?
C24 C25 1.321(9) . ?
C24 C27 1.510(7) . ?
C25 C26 1.378(9) . ?
C25 H25 0.9500 . ?
C26 H26 0.9500 . ?
C27 N27 1.448(7) . ?
C27 H27A 0.9900 . ?
C27 H27B 0.9900 . ?
N27 C28 1.312(7) . ?
N27 H27 0.8800 . ?
C28 O28 1.251(7) . ?
C28 C29 1.463(8) . ?
C29 H29A 0.9800 . ?
C29 H29B 0.9800 . ?
C29 H29C 0.9800 . ?
C31 C32 1.374(7) . ?
C31 C36 1.382(8) . ?
C31 C37 1.482(7) . ?
C37 O32 1.211(6) . ?
C37 O31 1.317(6) . ?
O31 H31 0.8400 . ?
C32 C33 1.397(7) . ?
C32 H32 0.9500 . ?
C33 C34 1.367(8) . ?
C33 C38 1.500(8) . ?
C38 O34 1.187(7) . ?
C38 O33 1.304(7) . ?
O33 H33 0.8400 . ?
C34 C35 1.399(8) . ?
C34 H34 0.9500 . ?
C35 C36 1.365(8) . ?
C35 H35 0.9500 . ?
C36 H36 0.9500 . ?

loop_
_geom_hbond_atom_site_label_D
_geom_hbond_atom_site_label_H
_geom_hbond_atom_site_label_A
_geom_hbond_distance_DH
_geom_hbond_distance_HA
_geom_hbond_distance_DA
_geom_hbond_angle_DHA
_geom_hbond_site_symmetry_A
O31 H31 N11 0.84 1.79 2.632(6) 176.9 .
O33 H33 N21 0.84 1.76 2.582(6) 164.7 .
N17 H17 O18 0.88 1.89 2.762(6) 172.3 1_554
N27 H27 O28 0.88 1.88 2.740(6) 165.7 1_556

loop_
_geom_torsion_atom_site_label_1
_geom_torsion_atom_site_label_2
_geom_torsion_atom_site_label_3
_geom_torsion_atom_site_label_4
_geom_torsion
_geom_torsion_site_symmetry_1
_geom_torsion_site_symmetry_2
_geom_torsion_site_symmetry_3
_geom_torsion_site_symmetry_4
_geom_torsion_publ_flag
C16 N11 C12 C13 0.1(14) . . . . ?
N11 C12 C13 C14 -2.6(17) . . . . ?
C12 C13 C14 C15 2.7(14) . . . . ?
C12 C13 C14 C17 180.0(8) . . . . ?
C13 C14 C15 C16 -0.8(12) . . . . ?
C17 C14 C15 C16 -178.2(7) . . . . ?
C12 N11 C16 C15 2.0(13) . . . . ?
C14 C15 C16 N11 -1.7(14) . . . . ?
C13 C14 C17 N17 22.1(10) . . . . ?
C15 C14 C17 N17 -160.8(6) . . . . ?
C14 C17 N17 C18 85.8(7) . . . . ?
C17 N17 C18 O18 -6.8(10) . . . . ?
C17 N17 C18 C19A 164.1(15) . . . . ?
C17 N17 C18 C19B -177.2(18) . . . . ?
C26 N21 C22 C23 -6.1(14) . . . . ?
N21 C22 C23 C24 1.9(15) . . . . ?
C22 C23 C24 C25 3.5(12) . . . . ?
C22 C23 C24 C27 179.1(8) . . . . ?
C23 C24 C25 C26 -4.6(12) . . . . ?
C27 C24 C25 C26 179.9(8) . . . . ?
C22 N21 C26 C25 5.0(14) . . . . ?
C24 C25 C26 N21 0.4(15) . . . . ?
C25 C24 C27 N27 -119.9(7) . . . . ?
C23 C24 C27 N27 64.8(8) . . . . ?
C24 C27 N27 C28 -100.6(7) . . . . ?
C27 N27 C28 O28 1.6(9) . . . . ?
C27 N27 C28 C29 -179.0(5) . . . . ?
C32 C31 C37 O32 1.7(8) . . . . ?
C36 C31 C37 O32 -178.5(5) . . . . ?
C32 C31 C37 O31 178.9(5) . . . . ?
C36 C31 C37 O31 -1.3(7) . . . . ?
C36 C31 C32 C33 1.2(8) . . . . ?
C37 C31 C32 C33 -178.9(5) . . . . ?
C31 C32 C33 C34 -2.3(8) . . . . ?
C31 C32 C33 C38 178.6(5) . . . . ?
C34 C33 C38 O34 0.9(8) . . . . ?
C32 C33 C38 O34 -180.0(5) . . . . ?
C34 C33 C38 O33 -179.5(5) . . . . ?
C32 C33 C38 O33 -0.4(7) . . . . ?
C32 C33 C34 C35 2.5(8) . . . . ?
C38 C33 C34 C35 -178.4(6) . . . . ?
C33 C34 C35 C36 -1.7(10) . . . . ?
C34 C35 C36 C31 0.6(10) . . . . ?
C32 C31 C36 C35 -0.4(9) . . . . ?
C37 C31 C36 C35 179.8(6) . . . . ?
